data_4311941
loop_
_publ_author_name
'Sonia Taktak'
'Sergey V. Kryatov'
'Elena V. Rybak-Akimova'

_publ_contact_author_address 'Department of Chemistry, Tufts University, Medford, Massachusetts 02155 '
_publ_contact_author_email 'elena.rybak-akimova@tufts.edu '
_publ_contact_author_fax 617-627-3443
_publ_contact_author_name 'Elena V. Rybak-Akimova'
_publ_contact_author_phone 617-627-3413
_publ_section_title
;
 Reactivity of a (\m-Oxo)(\m-hydroxo)diiron(III) Diamond Core with Water,
 Urea, Substituted Ureas, and Acetamide
;
_journal_name_full 'Inorganic Chemistry'
_journal_page_first 7196
_journal_page_last 7209
_journal_paper_doi 10.1021/ic049371x
_journal_volume 43
_journal_year 2004
_chemical_formula_moiety 'C33 H47 Fe2 N10 O2, 3(Cl O4), H2 O'
_chemical_formula_sum 'C33 H49 Cl3 Fe2 N10 O15'
_chemical_formula_weight 1043.87
_chemical_name_systematic
; 
 ? 
;
_space_group_IT_number 19
_symmetry_cell_setting orthorhombic
_symmetry_space_group_name_Hall 'P 2ac 2ab'
_symmetry_space_group_name_H-M 'P 21 21 21'
_atom_sites_solution_hydrogens geom
_atom_sites_solution_primary direct
_atom_sites_solution_secondary difmap
_audit_creation_method SHELXL-97
_cell_angle_alpha 90.00
_cell_angle_beta 90.00
_cell_angle_gamma 90.00
_cell_formula_units_Z 4
_cell_length_a 12.9520(11)
_cell_length_b 16.2382(15)
_cell_length_c 20.5194(19)
_cell_measurement_reflns_used 3729
_cell_measurement_temperature 173(2)
_cell_measurement_theta_max 22.19
_cell_measurement_theta_min 2.24
_cell_volume 4315.6(7)
_computing_cell_refinement 'Bruker SMART'
_computing_data_collection 'Bruker SMART'
_computing_data_reduction 'Bruker SAINT'
_computing_molecular_graphics 'Bruker SHELXTL'
_computing_publication_material 'Bruker SHELXTL'
_computing_structure_refinement 'SHELXL-97 (Sheldrick, 1997)'
_computing_structure_solution 'SHELXS-97 (Sheldrick, 1990)'
_diffrn_ambient_temperature 173(2)
_diffrn_measured_fraction_theta_full 0.997
_diffrn_measured_fraction_theta_max 0.973
_diffrn_measurement_device_type 'CCD area detector'
_diffrn_measurement_method 'phi and omega scans'
_diffrn_radiation_monochromator graphite
_diffrn_radiation_source 'fine-focus sealed tube'
_diffrn_radiation_type MoK\a
_diffrn_radiation_wavelength 0.71073
_diffrn_reflns_av_R_equivalents 0.1504
_diffrn_reflns_av_sigmaI/netI 0.2168
_diffrn_reflns_limit_h_max 16
_diffrn_reflns_limit_h_min -17
_diffrn_reflns_limit_k_max 21
_diffrn_reflns_limit_k_min -21
_diffrn_reflns_limit_l_max 27
_diffrn_reflns_limit_l_min -25
_diffrn_reflns_number 31882
_diffrn_reflns_theta_full 25.00
_diffrn_reflns_theta_max 28.40
_diffrn_reflns_theta_min 1.60
_exptl_absorpt_coefficient_mu 0.937
_exptl_absorpt_correction_T_max 0.9724
_exptl_absorpt_correction_T_min 0.8348
_exptl_absorpt_correction_type multi-scan
_exptl_absorpt_process_details SADABS
_exptl_crystal_colour green
_exptl_crystal_density_diffrn 1.607
_exptl_crystal_density_method 'not measured'
_exptl_crystal_description needle
_exptl_crystal_F_000 2160
_exptl_crystal_size_max 0.20
_exptl_crystal_size_mid 0.13
_exptl_crystal_size_min 0.03
_refine_diff_density_max 0.662
_refine_diff_density_min -0.682
_refine_diff_density_rms 0.109
_refine_ls_abs_structure_details 'Flack H D (1983), Acta Cryst. A39, 876-881'
_refine_ls_abs_structure_Flack 0.00(10)
_refine_ls_extinction_method none
_refine_ls_goodness_of_fit_ref 0.936
_refine_ls_hydrogen_treatment mixed
_refine_ls_matrix_type full
_refine_ls_number_parameters 619
_refine_ls_number_reflns 10394
_refine_ls_number_restraints 42
_refine_ls_restrained_S_all 0.936
_refine_ls_R_factor_all 0.2101
_refine_ls_R_factor_gt 0.0878
_refine_ls_shift/su_max 0.000
_refine_ls_shift/su_mean 0.000
_refine_ls_structure_factor_coef Fsqd
_refine_ls_weighting_details 'calc w=1/[\s^2^(Fo^2^)+(0.0982P)^2^+0.0000P] where P=(Fo^2^+2Fc^2^)/3'
_refine_ls_weighting_scheme calc
_refine_ls_wR_factor_gt 0.2000
_refine_ls_wR_factor_ref 0.2399
_reflns_number_gt 4090
_reflns_number_total 10394
_reflns_threshold_expression >2sigma(I)
_cod_data_source_file ic049371xsi20040802_113334_4.cif
_cod_data_source_block fe2ou_3
_cod_depositor_comments
;
The following automatic conversions were performed:
'_symmetry_cell_setting' value 'Orthorhombic' changed to 'orthorhombic'
according to '/home/saulius/struct/CIF-dictionaries/cif_core.dic'
dictionary named 'cif_core.dic' version 2.4.1 from 2010-06-29.

Automatic conversion script
Id: cif_fix_enum 1527 2010-12-29 10:47:43Z saulius 
;
_cod_database_code 4311941

loop_
_symmetry_equiv_pos_as_xyz
'x, y, z'
'-x+1/2, -y, z+1/2'
'-x, y+1/2, -z+1/2'
'x+1/2, -y+1/2, -z'

loop_
_atom_site_label
_atom_site_type_symbol
_atom_site_fract_x
_atom_site_fract_y
_atom_site_fract_z
_atom_site_U_iso_or_equiv
_atom_site_adp_type
_atom_site_occupancy
_atom_site_symmetry_multiplicity
_atom_site_calc_flag
_atom_site_refinement_flags
_atom_site_disorder_assembly
_atom_site_disorder_group
Fe1 Fe 0.01721(8) 0.49584(10) 0.13202(6) 0.0348(3) Uani 1 1 d . . .
Fe2 Fe 0.26842(7) 0.49693(10) 0.14373(5) 0.0328(3) Uani 1 1 d . . .
N1 N -0.0069(7) 0.6252(5) 0.1228(5) 0.058(3) Uani 1 1 d . . .
N2 N -0.1554(5) 0.5238(5) 0.1585(4) 0.048(2) Uani 1 1 d . . .
N3 N -0.0567(6) 0.4660(5) 0.0385(4) 0.047(2) Uani 1 1 d . . .
N4 N -0.0102(6) 0.3636(5) 0.1346(5) 0.052(3) Uani 1 1 d . . .
N5 N 0.2955(7) 0.3666(5) 0.1437(5) 0.051(3) Uani 1 1 d . . .
N6 N 0.4299(5) 0.4742(4) 0.1868(4) 0.0354(19) Uani 1 1 d . . .
N7 N 0.3673(5) 0.5218(5) 0.0587(4) 0.042(2) Uani 1 1 d . . .
N8 N 0.2907(5) 0.6298(5) 0.1452(6) 0.049(3) Uani 1 1 d . . .
N9 N 0.2197(4) 0.4992(6) 0.2346(3) 0.0327(15) Uani 1 1 d . . .
H9 H 0.2698 0.5015 0.2635 0.039 Uiso 1 1 calc R . .
N10 N 0.1238(6) 0.4975(7) 0.3263(4) 0.068(3) Uani 1 1 d . . .
H10A H 0.0635 0.4984 0.3460 0.082 Uiso 1 1 calc R . .
H10B H 0.1810 0.4964 0.3494 0.082 Uiso 1 1 calc R . .
C1 C 0.0583(9) 0.6738(7) 0.0901(7) 0.071(4) Uani 1 1 d . . .
H1 H 0.1153 0.6498 0.0679 0.085 Uiso 1 1 calc R . .
C2 C 0.0450(13) 0.7567(9) 0.0878(9) 0.115(7) Uani 1 1 d . . .
H2 H 0.0898 0.7894 0.0618 0.138 Uiso 1 1 calc R . .
C3 C -0.0351(14) 0.7951(10) 0.1239(10) 0.116(8) Uani 1 1 d . . .
H3 H -0.0431 0.8532 0.1260 0.139 Uiso 1 1 calc R . .
C4 C -0.0970(15) 0.7439(8) 0.1540(9) 0.102(7) Uani 1 1 d . . .
H4 H -0.1551 0.7673 0.1753 0.123 Uiso 1 1 calc R . .
C5 C -0.0864(9) 0.6579(6) 0.1581(7) 0.063(3) Uani 1 1 d . . .
C6 C -0.1556(9) 0.6022(8) 0.1922(8) 0.079(4) Uani 1 1 d . . .
H6A H -0.1321 0.5947 0.2377 0.095 Uiso 1 1 calc R . .
H6B H -0.2263 0.6253 0.1930 0.095 Uiso 1 1 calc R . .
C7 C -0.2059(7) 0.4621(9) 0.2001(6) 0.084(5) Uani 1 1 d . . .
H7A H -0.1646 0.4535 0.2395 0.125 Uiso 1 1 calc R . .
H7B H -0.2120 0.4101 0.1762 0.125 Uiso 1 1 calc R . .
H7C H -0.2748 0.4817 0.2123 0.125 Uiso 1 1 calc R . .
C8 C -0.2070(7) 0.5255(8) 0.0946(6) 0.064(4) Uani 1 1 d . . .
H8A H -0.2822 0.5189 0.1015 0.076 Uiso 1 1 calc R . .
H8B H -0.1957 0.5802 0.0746 0.076 Uiso 1 1 calc R . .
C9 C -0.1724(7) 0.4624(7) 0.0489(6) 0.050(3) Uani 1 1 d . . .
H9C H -0.2079 0.4702 0.0066 0.060 Uiso 1 1 calc R . .
H9D H -0.1915 0.4074 0.0658 0.060 Uiso 1 1 calc R . .
C10 C -0.0353(8) 0.5257(7) -0.0129(5) 0.064(4) Uani 1 1 d . . .
H10D H 0.0395 0.5329 -0.0172 0.095 Uiso 1 1 calc R . .
H10E H -0.0673 0.5785 -0.0018 0.095 Uiso 1 1 calc R . .
H10F H -0.0637 0.5056 -0.0542 0.095 Uiso 1 1 calc R . .
C11 C -0.0172(10) 0.3868(7) 0.0202(6) 0.069(4) Uani 1 1 d . . .
H11A H 0.0554 0.3919 0.0058 0.083 Uiso 1 1 calc R . .
H11B H -0.0583 0.3640 -0.0162 0.083 Uiso 1 1 calc R . .
C12 C -0.0237(9) 0.3316(9) 0.0775(7) 0.074(4) Uani 1 1 d . . .
C13 C -0.0422(12) 0.2476(8) 0.0716(8) 0.091(5) Uani 1 1 d . . .
H13 H -0.0499 0.2232 0.0297 0.109 Uiso 1 1 calc R . .
C14 C -0.0493(15) 0.2002(9) 0.1269(12) 0.147(10) Uani 1 1 d . . .
H14 H -0.0691 0.1441 0.1230 0.176 Uiso 1 1 calc R . .
C15 C -0.0280(9) 0.2325(7) 0.1892(8) 0.087(5) Uani 1 1 d . . .
H15 H -0.0262 0.2003 0.2279 0.104 Uiso 1 1 calc R . .
C16 C -0.0093(8) 0.3200(7) 0.1878(8) 0.085(5) Uani 1 1 d . . .
H16 H 0.0044 0.3472 0.2279 0.102 Uiso 1 1 calc R . .
C17 C 0.2386(8) 0.3125(6) 0.1067(6) 0.056(3) Uani 1 1 d . . .
H17 H 0.1902 0.3342 0.0765 0.068 Uiso 1 1 calc R . .
C18 C 0.2482(9) 0.2314(9) 0.1114(8) 0.095(5) Uani 1 1 d . . .
H18 H 0.2067 0.1963 0.0853 0.114 Uiso 1 1 calc R . .
C19 C 0.3190(12) 0.1983(7) 0.1546(9) 0.103(6) Uani 1 1 d . . .
H19 H 0.3268 0.1404 0.1584 0.123 Uiso 1 1 calc R . .
C20 C 0.3774(8) 0.2503(7) 0.1915(7) 0.073(4) Uani 1 1 d . . .
H20 H 0.4264 0.2295 0.2218 0.087 Uiso 1 1 calc R . .
C21 C 0.3626(7) 0.3377(6) 0.1836(6) 0.045(3) Uani 1 1 d . . .
C22 C 0.4190(8) 0.3959(6) 0.2227(6) 0.052(3) Uani 1 1 d . . .
H22A H 0.4882 0.3735 0.2331 0.062 Uiso 1 1 calc R . .
H22B H 0.3819 0.4057 0.2642 0.062 Uiso 1 1 calc R . .
C23 C 0.4662(8) 0.5401(6) 0.2311(5) 0.057(3) Uani 1 1 d . . .
H23A H 0.5393 0.5313 0.2414 0.086 Uiso 1 1 calc R . .
H23B H 0.4256 0.5390 0.2714 0.086 Uiso 1 1 calc R . .
H23C H 0.4578 0.5937 0.2098 0.086 Uiso 1 1 calc R . .
C24 C 0.5005(6) 0.4657(6) 0.1305(5) 0.052(3) Uani 1 1 d . . .
H24A H 0.4923 0.4102 0.1112 0.063 Uiso 1 1 calc R . .
H24B H 0.5727 0.4712 0.1456 0.063 Uiso 1 1 calc R . .
C25 C 0.4790(7) 0.5293(7) 0.0799(5) 0.054(3) Uani 1 1 d . . .
H25A H 0.5252 0.5211 0.0421 0.065 Uiso 1 1 calc R . .
H25B H 0.4918 0.5849 0.0980 0.065 Uiso 1 1 calc R . .
C26 C 0.3571(9) 0.4573(8) 0.0055(5) 0.071(4) Uani 1 1 d . . .
H26A H 0.3784 0.4810 -0.0363 0.107 Uiso 1 1 calc R . .
H26B H 0.2851 0.4392 0.0026 0.107 Uiso 1 1 calc R . .
H26C H 0.4012 0.4101 0.0159 0.107 Uiso 1 1 calc R . .
C27 C 0.3340(8) 0.6005(8) 0.0336(6) 0.064(4) Uani 1 1 d . . .
H27A H 0.2697 0.5932 0.0082 0.077 Uiso 1 1 calc R . .
H27B H 0.3876 0.6227 0.0040 0.077 Uiso 1 1 calc R . .
C28 C 0.3154(7) 0.6602(7) 0.0875(7) 0.057(3) Uani 1 1 d . . .
C29 C 0.3285(12) 0.7451(9) 0.0801(10) 0.103(6) Uani 1 1 d . . .
H29 H 0.3472 0.7686 0.0394 0.123 Uiso 1 1 calc R . .
C30 C 0.3132(11) 0.7932(9) 0.1345(13) 0.109(8) Uani 1 1 d . . .
H30 H 0.3218 0.8510 0.1306 0.130 Uiso 1 1 calc R . .
C31 C 0.2873(10) 0.7630(8) 0.1916(9) 0.080(5) Uani 1 1 d . . .
H31 H 0.2764 0.7983 0.2279 0.096 Uiso 1 1 calc R . .
C32 C 0.2759(8) 0.6752(7) 0.1979(7) 0.063(3) Uani 1 1 d . . .
H32 H 0.2583 0.6507 0.2385 0.076 Uiso 1 1 calc R . .
C33 C 0.1286(5) 0.4978(7) 0.2598(4) 0.041(2) Uani 1 1 d . . .
O1 O 0.1466(3) 0.4947(4) 0.1016(3) 0.0355(13) Uani 1 1 d . . .
O2 O 0.0436(4) 0.4995(5) 0.2273(3) 0.0571(17) Uani 1 1 d . . .
O3 O 0.5491(12) 0.2700(8) 0.0734(8) 0.167(6) Uani 1 1 d . . .
O4 O 0.6072(10) 0.1604(6) 0.1385(6) 0.125(4) Uani 1 1 d . . .
O5 O 0.7020(8) 0.2043(8) 0.0477(6) 0.120(4) Uani 1 1 d . . .
O6 O 0.6926(12) 0.2841(11) 0.1387(8) 0.204(8) Uani 1 1 d . . .
O7 O 0.7452(5) 0.5111(6) 0.3773(4) 0.083(3) Uani 1 1 d . . .
O8 O 0.8363(9) 0.4307(6) 0.4486(5) 0.104(3) Uani 1 1 d . . .
O9 O 0.8995(7) 0.4502(7) 0.3508(5) 0.120(4) Uani 1 1 d . . .
O10 O 0.8974(11) 0.5570(7) 0.4223(12) 0.255(12) Uani 1 1 d . . .
O11 O 0.5429(12) 0.7618(14) 0.0528(9) 0.094(9) Uani 0.465(17) 1 d PD A 1
O12 O 0.608(2) 0.7089(16) 0.1453(10) 0.125(15) Uani 0.465(17) 1 d PD A 1
O13 O 0.7118(16) 0.7331(14) 0.0608(12) 0.112(12) Uani 0.465(17) 1 d PD A 1
O14 O 0.646(2) 0.8387(13) 0.1179(14) 0.29(3) Uani 0.465(17) 1 d PD A 1
O11A O 0.6887(15) 0.7949(17) 0.1723(7) 0.159(14) Uani 0.535(17) 1 d PD A 2
O12A O 0.5813(16) 0.7036(10) 0.1163(14) 0.137(15) Uani 0.535(17) 1 d PD A 2
O13A O 0.7064(13) 0.7801(12) 0.0600(8) 0.076(7) Uani 0.535(17) 1 d PD A 2
O14A O 0.5618(8) 0.8479(8) 0.1045(10) 0.078(7) Uani 0.535(17) 1 d PD A 2
Cl1 Cl 0.6431(4) 0.2296(2) 0.1028(2) 0.0890(14) Uani 1 1 d . . .
Cl2 Cl 0.84353(19) 0.4893(2) 0.39902(17) 0.0713(9) Uani 1 1 d . . .
Cl3 Cl 0.6256(9) 0.7627(8) 0.0937(6) 0.047(3) Uani 0.465(17) 1 d PD A 1
Cl3A Cl 0.6326(10) 0.7817(9) 0.1116(6) 0.071(4) Uani 0.535(17) 1 d PD A 2
O15 O 0.3212(5) 0.5011(7) 0.3854(4) 0.099(3) Uani 1 1 d . . .
H15A H 0.2782 0.4646 0.3752 0.148 Uiso 1 1 d R . .
H15B H 0.3686 0.4801 0.4078 0.148 Uiso 1 1 d R . .

loop_
_atom_site_aniso_label
_atom_site_aniso_U_11
_atom_site_aniso_U_22
_atom_site_aniso_U_33
_atom_site_aniso_U_23
_atom_site_aniso_U_13
_atom_site_aniso_U_12
Fe1 0.0307(5) 0.0352(7) 0.0383(7) 0.0030(9) -0.0035(5) -0.0037(7)
Fe2 0.0293(5) 0.0351(7) 0.0341(6) -0.0038(9) 0.0003(5) -0.0004(7)
N1 0.052(5) 0.046(5) 0.076(8) -0.006(6) -0.024(6) -0.005(5)
N2 0.015(3) 0.071(6) 0.058(6) 0.015(5) -0.003(3) -0.004(4)
N3 0.045(4) 0.049(5) 0.048(5) -0.002(5) -0.004(4) -0.002(4)
N4 0.044(5) 0.037(5) 0.076(7) 0.005(6) -0.030(6) -0.012(4)
N5 0.058(6) 0.041(5) 0.054(7) -0.005(5) -0.006(6) -0.003(5)
N6 0.030(3) 0.034(5) 0.043(5) 0.005(4) -0.008(3) -0.010(3)
N7 0.023(3) 0.066(6) 0.037(5) 0.014(4) -0.003(3) -0.006(4)
N8 0.021(4) 0.041(5) 0.086(8) -0.003(6) -0.013(5) -0.003(4)
N9 0.019(3) 0.056(4) 0.022(3) 0.005(5) -0.003(2) -0.003(5)
N10 0.057(5) 0.114(8) 0.034(5) -0.011(7) 0.017(3) 0.000(8)
C1 0.047(6) 0.058(8) 0.108(11) 0.032(8) -0.017(7) -0.015(6)
C2 0.115(12) 0.058(10) 0.173(18) 0.036(11) -0.101(13) -0.028(9)
C3 0.123(14) 0.067(11) 0.16(2) -0.044(12) -0.112(15) 0.051(10)
C4 0.153(16) 0.039(8) 0.115(15) -0.020(9) -0.080(13) 0.031(9)
C5 0.061(7) 0.040(6) 0.087(10) -0.019(7) -0.014(7) 0.023(6)
C6 0.052(7) 0.072(8) 0.114(12) -0.017(9) 0.009(7) 0.026(7)
C7 0.025(5) 0.125(12) 0.101(10) 0.034(9) 0.001(6) -0.023(6)
C8 0.031(5) 0.086(10) 0.074(8) 0.016(8) -0.016(5) -0.016(5)
C9 0.032(5) 0.058(7) 0.061(7) 0.010(6) -0.019(5) -0.007(5)
C10 0.057(6) 0.097(11) 0.038(6) 0.001(6) -0.003(5) -0.026(6)
C11 0.095(9) 0.062(8) 0.050(8) -0.025(7) -0.024(7) -0.001(7)
C12 0.047(6) 0.095(11) 0.079(10) -0.018(9) -0.020(7) 0.008(7)
C13 0.128(13) 0.040(8) 0.104(13) -0.008(8) -0.046(10) -0.008(8)
C14 0.174(19) 0.036(8) 0.23(3) -0.022(13) -0.11(2) 0.029(10)
C15 0.070(8) 0.044(8) 0.147(14) 0.017(9) -0.054(9) -0.015(6)
C16 0.044(6) 0.061(8) 0.150(14) 0.062(9) -0.035(8) -0.015(6)
C17 0.060(7) 0.036(6) 0.073(8) -0.025(6) -0.007(6) -0.005(5)
C18 0.052(7) 0.067(10) 0.168(17) -0.034(11) 0.002(9) 0.001(7)
C19 0.095(10) 0.027(6) 0.185(19) -0.033(10) -0.020(12) 0.026(7)
C20 0.047(7) 0.052(8) 0.119(12) 0.004(8) 0.001(7) -0.009(6)
C21 0.041(5) 0.032(5) 0.063(8) -0.005(5) 0.004(5) 0.005(5)
C22 0.048(6) 0.042(6) 0.066(8) 0.015(6) -0.009(6) 0.012(5)
C23 0.055(6) 0.049(6) 0.067(8) -0.006(6) -0.026(6) -0.011(5)
C24 0.032(5) 0.066(7) 0.059(7) 0.000(6) -0.002(5) 0.013(4)
C25 0.043(5) 0.087(9) 0.033(6) -0.013(6) 0.001(4) -0.007(5)
C26 0.077(8) 0.108(10) 0.030(6) -0.004(7) 0.011(6) -0.009(8)
C27 0.046(6) 0.099(10) 0.046(7) 0.004(8) 0.004(5) -0.031(7)
C28 0.036(5) 0.064(8) 0.071(9) 0.036(8) -0.014(6) -0.016(5)
C29 0.089(10) 0.044(9) 0.175(19) 0.041(11) -0.006(11) -0.023(8)
C30 0.051(8) 0.048(9) 0.23(3) 0.013(15) -0.045(13) 0.010(7)
C31 0.062(8) 0.031(7) 0.148(16) -0.012(9) -0.023(9) -0.001(6)
C32 0.042(6) 0.048(7) 0.101(10) -0.030(7) -0.013(6) 0.005(5)
C33 0.034(4) 0.043(5) 0.045(5) -0.007(7) -0.005(4) -0.003(6)
O1 0.033(2) 0.041(3) 0.032(3) 0.003(4) -0.002(2) -0.002(4)
O2 0.042(3) 0.072(5) 0.057(4) 0.006(6) -0.003(3) -0.013(5)
O3 0.183(13) 0.124(11) 0.196(15) -0.021(11) 0.018(12) 0.092(10)
O4 0.183(11) 0.072(7) 0.119(10) 0.038(7) 0.036(9) 0.006(7)
O5 0.101(8) 0.158(11) 0.101(8) -0.090(8) 0.020(6) -0.003(7)
O6 0.224(16) 0.212(16) 0.176(14) -0.120(13) -0.027(12) -0.078(13)
O7 0.045(3) 0.098(7) 0.107(6) 0.009(7) -0.002(4) 0.023(5)
O8 0.146(9) 0.070(6) 0.097(8) 0.002(6) -0.001(7) 0.045(6)
O9 0.090(6) 0.179(10) 0.091(7) 0.035(7) 0.051(6) 0.078(7)
O10 0.162(12) 0.083(8) 0.52(4) -0.034(15) -0.158(18) -0.037(8)
O11 0.070(13) 0.13(2) 0.080(15) 0.019(15) -0.005(11) -0.013(13)
O12 0.26(4) 0.07(2) 0.040(14) 0.055(14) -0.014(17) -0.05(2)
O13 0.116(19) 0.051(16) 0.17(3) 0.025(17) 0.086(18) 0.025(14)
O14 0.54(9) 0.09(2) 0.23(5) -0.09(3) 0.03(6) 0.16(4)
O11A 0.19(2) 0.25(3) 0.041(12) -0.046(16) -0.018(13) 0.16(2)
O12A 0.14(2) 0.041(14) 0.23(4) -0.02(2) 0.08(3) -0.010(14)
O13A 0.088(13) 0.087(16) 0.053(11) 0.041(11) 0.058(10) 0.013(12)
O14A 0.027(7) 0.028(9) 0.18(2) 0.016(11) -0.005(9) 0.010(6)
Cl1 0.117(3) 0.065(2) 0.086(3) -0.036(2) 0.030(3) -0.025(3)
Cl2 0.0535(14) 0.062(2) 0.098(2) 0.004(2) 0.0097(14) 0.0081(17)
Cl3 0.046(4) 0.050(6) 0.046(6) 0.011(5) -0.001(4) -0.009(4)
Cl3A 0.079(7) 0.058(7) 0.077(9) -0.004(6) 0.013(5) 0.010(5)
O15 0.062(4) 0.108(7) 0.126(7) 0.012(9) -0.023(4) 0.009(6)

loop_
_atom_type_symbol
_atom_type_description
_atom_type_scat_dispersion_real
_atom_type_scat_dispersion_imag
_atom_type_scat_source
C C 0.0033 0.0016 'International Tables Vol C Tables 4.2.6.8 and 6.1.1.4'
H H 0.0000 0.0000 'International Tables Vol C Tables 4.2.6.8 and 6.1.1.4'
N N 0.0061 0.0033 'International Tables Vol C Tables 4.2.6.8 and 6.1.1.4'
O O 0.0106 0.0060 'International Tables Vol C Tables 4.2.6.8 and 6.1.1.4'
Cl Cl 0.1484 0.1585 'International Tables Vol C Tables 4.2.6.8 and 6.1.1.4'
Fe Fe 0.3463 0.8444 'International Tables Vol C Tables 4.2.6.8 and 6.1.1.4'

loop_
_geom_angle_atom_site_label_1
_geom_angle_atom_site_label_2
_geom_angle_atom_site_label_3
_geom_angle
_geom_angle_site_symmetry_1
_geom_angle_site_symmetry_3
_geom_angle_publ_flag
O1 Fe1 O2 100.5(2) . . ?
O1 Fe1 N1 96.7(3) . . ?
O2 Fe1 N1 94.8(4) . . ?
O1 Fe1 N4 98.7(3) . . ?
O2 Fe1 N4 91.9(4) . . ?
N1 Fe1 N4 161.8(3) . . ?
O1 Fe1 N3 95.8(3) . . ?
O2 Fe1 N3 160.2(3) . . ?
N1 Fe1 N3 94.4(3) . . ?
N4 Fe1 N3 74.5(3) . . ?
O1 Fe1 N2 167.5(3) . . ?
O2 Fe1 N2 86.0(3) . . ?
N1 Fe1 N2 72.0(3) . . ?
N4 Fe1 N2 91.7(3) . . ?
N3 Fe1 N2 80.2(3) . . ?
O1 Fe2 N9 100.1(2) . . ?
O1 Fe2 N5 97.1(3) . . ?
N9 Fe2 N5 94.0(4) . . ?
O1 Fe2 N8 98.2(3) . . ?
N9 Fe2 N8 90.6(4) . . ?
N5 Fe2 N8 162.9(2) . . ?
O1 Fe2 N7 97.6(2) . . ?
N9 Fe2 N7 159.0(3) . . ?
N5 Fe2 N7 94.9(3) . . ?
N8 Fe2 N7 75.6(4) . . ?
O1 Fe2 N6 168.1(3) . . ?
N9 Fe2 N6 86.0(2) . . ?
N5 Fe2 N6 72.1(3) . . ?
N8 Fe2 N6 91.9(3) . . ?
N7 Fe2 N6 78.8(3) . . ?
C1 N1 C5 120.8(10) . . ?
C1 N1 Fe1 122.3(8) . . ?
C5 N1 Fe1 116.6(8) . . ?
C6 N2 C7 108.7(10) . . ?
C6 N2 C8 114.1(10) . . ?
C7 N2 C8 109.2(8) . . ?
C6 N2 Fe1 106.4(6) . . ?
C7 N2 Fe1 115.3(6) . . ?
C8 N2 Fe1 103.3(6) . . ?
C11 N3 C10 109.8(9) . . ?
C11 N3 C9 110.8(8) . . ?
C10 N3 C9 108.4(8) . . ?
C11 N3 Fe1 105.7(6) . . ?
C10 N3 Fe1 113.7(6) . . ?
C9 N3 Fe1 108.5(6) . . ?
C12 N4 C16 122.9(11) . . ?
C12 N4 Fe1 113.3(9) . . ?
C16 N4 Fe1 123.8(9) . . ?
C21 N5 C17 118.8(9) . . ?
C21 N5 Fe2 118.1(7) . . ?
C17 N5 Fe2 122.9(7) . . ?
C22 N6 C24 111.6(7) . . ?
C22 N6 C23 110.3(7) . . ?
C24 N6 C23 110.5(7) . . ?
C22 N6 Fe2 104.1(5) . . ?
C24 N6 Fe2 106.1(5) . . ?
C23 N6 Fe2 114.1(5) . . ?
C27 N7 C25 108.4(8) . . ?
C27 N7 C26 109.2(8) . . ?
C25 N7 C26 110.2(8) . . ?
C27 N7 Fe2 105.8(6) . . ?
C25 N7 Fe2 110.0(6) . . ?
C26 N7 Fe2 113.1(6) . . ?
C28 N8 C32 124.0(11) . . ?
C28 N8 Fe2 112.9(8) . . ?
C32 N8 Fe2 123.0(9) . . ?
C33 N9 Fe2 132.3(5) . . ?
C33 N9 H9 113.8 . . ?
Fe2 N9 H9 113.8 . . ?
C33 N10 H10A 120.0 . . ?
C33 N10 H10B 120.0 . . ?
H10A N10 H10B 120.0 . . ?
N1 C1 C2 121.5(15) . . ?
N1 C1 H1 119.3 . . ?
C2 C1 H1 119.3 . . ?
C1 C2 C3 120.7(17) . . ?
C1 C2 H2 119.7 . . ?
C3 C2 H2 119.7 . . ?
C4 C3 C2 114.6(15) . . ?
C4 C3 H3 122.7 . . ?
C2 C3 H3 122.7 . . ?
C3 C4 C5 126.7(19) . . ?
C3 C4 H4 116.7 . . ?
C5 C4 H4 116.7 . . ?
N1 C5 C4 115.5(14) . . ?
N1 C5 C6 118.5(9) . . ?
C4 C5 C6 125.9(13) . . ?
N2 C6 C5 108.5(10) . . ?
N2 C6 H6A 110.0 . . ?
C5 C6 H6A 110.0 . . ?
N2 C6 H6B 110.0 . . ?
C5 C6 H6B 110.0 . . ?
H6A C6 H6B 108.4 . . ?
N2 C7 H7A 109.5 . . ?
N2 C7 H7B 109.5 . . ?
H7A C7 H7B 109.5 . . ?
N2 C7 H7C 109.5 . . ?
H7A C7 H7C 109.5 . . ?
H7B C7 H7C 109.5 . . ?
C9 C8 N2 114.8(9) . . ?
C9 C8 H8A 108.6 . . ?
N2 C8 H8A 108.6 . . ?
C9 C8 H8B 108.6 . . ?
N2 C8 H8B 108.6 . . ?
H8A C8 H8B 107.5 . . ?
C8 C9 N3 111.5(8) . . ?
C8 C9 H9C 109.3 . . ?
N3 C9 H9C 109.3 . . ?
C8 C9 H9D 109.3 . . ?
N3 C9 H9D 109.3 . . ?
H9C C9 H9D 108.0 . . ?
N3 C10 H10D 109.5 . . ?
N3 C10 H10E 109.5 . . ?
H10D C10 H10E 109.5 . . ?
N3 C10 H10F 109.5 . . ?
H10D C10 H10F 109.5 . . ?
H10E C10 H10F 109.5 . . ?
N3 C11 C12 108.4(10) . . ?
N3 C11 H11A 110.0 . . ?
C12 C11 H11A 110.0 . . ?
N3 C11 H11B 110.0 . . ?
C12 C11 H11B 110.0 . . ?
H11A C11 H11B 108.4 . . ?
N4 C12 C13 119.7(15) . . ?
N4 C12 C11 117.9(12) . . ?
C13 C12 C11 122.4(13) . . ?
C14 C13 C12 119.2(15) . . ?
C14 C13 H13 120.4 . . ?
C12 C13 H13 120.4 . . ?
C13 C14 C15 121.9(13) . . ?
C13 C14 H14 119.1 . . ?
C15 C14 H14 119.1 . . ?
C14 C15 C16 112.4(15) . . ?
C14 C15 H15 123.8 . . ?
C16 C15 H15 123.8 . . ?
N4 C16 C15 123.5(15) . . ?
N4 C16 H16 118.3 . . ?
C15 C16 H16 118.3 . . ?
C18 C17 N5 123.0(12) . . ?
C18 C17 H17 118.5 . . ?
N5 C17 H17 118.5 . . ?
C17 C18 C19 119.6(13) . . ?
C17 C18 H18 120.2 . . ?
C19 C18 H18 120.2 . . ?
C20 C19 C18 118.9(12) . . ?
C20 C19 H19 120.6 . . ?
C18 C19 H19 120.6 . . ?
C19 C20 C21 118.2(12) . . ?
C19 C20 H20 120.9 . . ?
C21 C20 H20 120.9 . . ?
N5 C21 C22 117.4(9) . . ?
N5 C21 C20 121.5(11) . . ?
C22 C21 C20 121.0(11) . . ?
C21 C22 N6 109.5(9) . . ?
C21 C22 H22A 109.8 . . ?
N6 C22 H22A 109.8 . . ?
C21 C22 H22B 109.8 . . ?
N6 C22 H22B 109.8 . . ?
H22A C22 H22B 108.2 . . ?
N6 C23 H23A 109.5 . . ?
N6 C23 H23B 109.5 . . ?
H23A C23 H23B 109.5 . . ?
N6 C23 H23C 109.5 . . ?
H23A C23 H23C 109.5 . . ?
H23B C23 H23C 109.5 . . ?
N6 C24 C25 111.3(7) . . ?
N6 C24 H24A 109.4 . . ?
C25 C24 H24A 109.4 . . ?
N6 C24 H24B 109.4 . . ?
C25 C24 H24B 109.4 . . ?
H24A C24 H24B 108.0 . . ?
C24 C25 N7 108.9(8) . . ?
C24 C25 H25A 109.9 . . ?
N7 C25 H25A 109.9 . . ?
C24 C25 H25B 109.9 . . ?
N7 C25 H25B 109.9 . . ?
H25A C25 H25B 108.3 . . ?
N7 C26 H26A 109.5 . . ?
N7 C26 H26B 109.5 . . ?
H26A C26 H26B 109.5 . . ?
N7 C26 H26C 109.5 . . ?
H26A C26 H26C 109.5 . . ?
H26B C26 H26C 109.5 . . ?
N7 C27 C28 111.1(9) . . ?
N7 C27 H27A 109.4 . . ?
C28 C27 H27A 109.4 . . ?
N7 C27 H27B 109.4 . . ?
C28 C27 H27B 109.4 . . ?
H27A C27 H27B 108.0 . . ?
N8 C28 C29 119.6(15) . . ?
N8 C28 C27 117.5(10) . . ?
C29 C28 C27 122.8(14) . . ?
C30 C29 C28 117.0(17) . . ?
C30 C29 H29 121.5 . . ?
C28 C29 H29 121.5 . . ?
C31 C30 C29 123.3(15) . . ?
C31 C30 H30 118.4 . . ?
C29 C30 H30 118.4 . . ?
C30 C31 C32 118.4(16) . . ?
C30 C31 H31 120.8 . . ?
C32 C31 H31 120.8 . . ?
N8 C32 C31 117.7(14) . . ?
N8 C32 H32 121.2 . . ?
C31 C32 H32 121.2 . . ?
O2 C33 N9 125.0(8) . . ?
O2 C33 N10 118.7(7) . . ?
N9 C33 N10 116.3(7) . . ?
Fe1 O1 Fe2 130.8(3) . . ?
C33 O2 Fe1 131.1(5) . . ?
O6 Cl1 O4 113.7(10) . . ?
O6 Cl1 O5 112.1(9) . . ?
O4 Cl1 O5 110.9(8) . . ?
O6 Cl1 O3 109.0(10) . . ?
O4 Cl1 O3 106.6(9) . . ?
O5 Cl1 O3 103.9(8) . . ?
O9 Cl2 O10 110.3(11) . . ?
O9 Cl2 O7 111.5(6) . . ?
O10 Cl2 O7 111.6(8) . . ?
O9 Cl2 O8 104.1(6) . . ?
O10 Cl2 O8 108.9(11) . . ?
O7 Cl2 O8 110.1(6) . . ?
O14 Cl3 O11 113.1(11) . . ?
O14 Cl3 O13 109.4(11) . . ?
O11 Cl3 O13 109.1(11) . . ?
O14 Cl3 O12 109.1(11) . . ?
O11 Cl3 O12 109.3(10) . . ?
O13 Cl3 O12 106.6(11) . . ?
O14A Cl3A O13A 111.8(10) . . ?
O14A Cl3A O12A 112.2(10) . . ?
O13A Cl3A O12A 110.2(10) . . ?
O14A Cl3A O11A 107.3(10) . . ?
O13A Cl3A O11A 107.6(10) . . ?
O12A Cl3A O11A 107.6(11) . . ?
H15A O15 H15B 109.5 . . ?

loop_
_geom_bond_atom_site_label_1
_geom_bond_atom_site_label_2
_geom_bond_distance
_geom_bond_site_symmetry_2
_geom_bond_publ_flag
Fe1 O1 1.789(5) . ?
Fe1 O2 1.985(6) . ?
Fe1 N1 2.132(9) . ?
Fe1 N4 2.178(8) . ?
Fe1 N3 2.198(8) . ?
Fe1 N2 2.345(7) . ?
Fe2 O1 1.800(5) . ?
Fe2 N9 1.968(6) . ?
Fe2 N5 2.145(9) . ?
Fe2 N8 2.176(9) . ?
Fe2 N7 2.202(7) . ?
Fe2 N6 2.300(6) . ?
N1 C1 1.337(14) . ?
N1 C5 1.366(14) . ?
N2 C6 1.449(14) . ?
N2 C7 1.469(13) . ?
N2 C8 1.472(13) . ?
N3 C11 1.433(13) . ?
N3 C10 1.459(12) . ?
N3 C9 1.515(11) . ?
N4 C12 1.295(15) . ?
N4 C16 1.301(15) . ?
N5 C21 1.282(12) . ?
N5 C17 1.375(12) . ?
N6 C22 1.475(11) . ?
N6 C24 1.480(11) . ?
N6 C23 1.481(11) . ?
N7 C27 1.443(14) . ?
N7 C25 1.516(11) . ?
N7 C26 1.518(13) . ?
N8 C28 1.322(14) . ?
N8 C32 1.323(14) . ?
N9 C33 1.290(9) . ?
N9 H9 0.8800 . ?
N10 C33 1.365(11) . ?
N10 H10A 0.8800 . ?
N10 H10B 0.8800 . ?
C1 C2 1.358(17) . ?
C1 H1 0.9500 . ?
C2 C3 1.42(2) . ?
C2 H2 0.9500 . ?
C3 C4 1.31(2) . ?
C3 H3 0.9500 . ?
C4 C5 1.405(16) . ?
C4 H4 0.9500 . ?
C5 C6 1.454(17) . ?
C6 H6A 0.9900 . ?
C6 H6B 0.9900 . ?
C7 H7A 0.9800 . ?
C7 H7B 0.9800 . ?
C7 H7C 0.9800 . ?
C8 C9 1.460(14) . ?
C8 H8A 0.9900 . ?
C8 H8B 0.9900 . ?
C9 H9C 0.9900 . ?
C9 H9D 0.9900 . ?
C10 H10D 0.9800 . ?
C10 H10E 0.9800 . ?
C10 H10F 0.9800 . ?
C11 C12 1.480(17) . ?
C11 H11A 0.9900 . ?
C11 H11B 0.9900 . ?
C12 C13 1.391(17) . ?
C13 C14 1.37(2) . ?
C13 H13 0.9500 . ?
C14 C15 1.41(2) . ?
C14 H14 0.9500 . ?
C15 C16 1.440(16) . ?
C15 H15 0.9500 . ?
C16 H16 0.9500 . ?
C17 C18 1.326(17) . ?
C17 H17 0.9500 . ?
C18 C19 1.38(2) . ?
C18 H18 0.9500 . ?
C19 C20 1.363(18) . ?
C19 H19 0.9500 . ?
C20 C21 1.442(14) . ?
C20 H20 0.9500 . ?
C21 C22 1.440(14) . ?
C22 H22A 0.9900 . ?
C22 H22B 0.9900 . ?
C23 H23A 0.9800 . ?
C23 H23B 0.9800 . ?
C23 H23C 0.9800 . ?
C24 C25 1.490(13) . ?
C24 H24A 0.9900 . ?
C24 H24B 0.9900 . ?
C25 H25A 0.9900 . ?
C25 H25B 0.9900 . ?
C26 H26A 0.9800 . ?
C26 H26B 0.9800 . ?
C26 H26C 0.9800 . ?
C27 C28 1.489(17) . ?
C27 H27A 0.9900 . ?
C27 H27B 0.9900 . ?
C28 C29 1.398(16) . ?
C29 C30 1.38(2) . ?
C29 H29 0.9500 . ?
C30 C31 1.31(2) . ?
C30 H30 0.9500 . ?
C31 C32 1.439(17) . ?
C31 H31 0.9500 . ?
C32 H32 0.9500 . ?
C33 O2 1.287(9) . ?
O3 Cl1 1.508(14) . ?
O4 Cl1 1.421(10) . ?
O5 Cl1 1.424(10) . ?
O6 Cl1 1.318(12) . ?
O7 Cl2 1.395(7) . ?
O8 Cl2 1.397(10) . ?
O9 Cl2 1.382(9) . ?
O10 Cl2 1.386(12) . ?
O11 Cl3 1.362(15) . ?
O12 Cl3 1.392(16) . ?
O13 Cl3 1.390(17) . ?
O14 Cl3 1.356(17) . ?
O11A Cl3A 1.459(14) . ?
O12A Cl3A 1.434(15) . ?
O13A Cl3A 1.427(13) . ?
O14A Cl3A 1.420(13) . ?
O15 H15A 0.8400 . ?
O15 H15B 0.8400 . ?

loop_
_geom_hbond_atom_site_label_D
_geom_hbond_atom_site_label_H
_geom_hbond_atom_site_label_A
_geom_hbond_distance_DH
_geom_hbond_distance_HA
_geom_hbond_distance_DA
_geom_hbond_angle_DHA
_geom_hbond_site_symmetry_A
O15 H15A O14 0.84 2.27 2.67(2) 109.6 3_645

loop_
_geom_torsion_atom_site_label_1
_geom_torsion_atom_site_label_2
_geom_torsion_atom_site_label_3
_geom_torsion_atom_site_label_4
_geom_torsion
_geom_torsion_site_symmetry_1
_geom_torsion_site_symmetry_2
_geom_torsion_site_symmetry_3
_geom_torsion_site_symmetry_4
_geom_torsion_publ_flag
O1 Fe1 N1 C1 11.4(9) . . . . ?
O2 Fe1 N1 C1 112.6(9) . . . . ?
N4 Fe1 N1 C1 -136.3(12) . . . . ?
N3 Fe1 N1 C1 -85.0(9) . . . . ?
N2 Fe1 N1 C1 -163.2(10) . . . . ?
O1 Fe1 N1 C5 -161.7(8) . . . . ?
O2 Fe1 N1 C5 -60.4(8) . . . . ?
N4 Fe1 N1 C5 50.7(16) . . . . ?
N3 Fe1 N1 C5 102.0(8) . . . . ?
N2 Fe1 N1 C5 23.8(8) . . . . ?
O1 Fe1 N2 C6 -61.9(16) . . . . ?
O2 Fe1 N2 C6 60.2(8) . . . . ?
N1 Fe1 N2 C6 -36.1(8) . . . . ?
N4 Fe1 N2 C6 152.0(8) . . . . ?
N3 Fe1 N2 C6 -134.1(8) . . . . ?
O1 Fe1 N2 C7 177.5(12) . . . . ?
O2 Fe1 N2 C7 -60.4(8) . . . . ?
N1 Fe1 N2 C7 -156.7(8) . . . . ?
N4 Fe1 N2 C7 31.4(8) . . . . ?
N3 Fe1 N2 C7 105.4(8) . . . . ?
O1 Fe1 N2 C8 58.5(16) . . . . ?
O2 Fe1 N2 C8 -179.4(7) . . . . ?
N1 Fe1 N2 C8 84.3(7) . . . . ?
N4 Fe1 N2 C8 -87.6(7) . . . . ?
N3 Fe1 N2 C8 -13.6(7) . . . . ?
O1 Fe1 N3 C11 61.2(7) . . . . ?
O2 Fe1 N3 C11 -84.3(12) . . . . ?
N1 Fe1 N3 C11 158.4(7) . . . . ?
N4 Fe1 N3 C11 -36.3(7) . . . . ?
N2 Fe1 N3 C11 -130.8(7) . . . . ?
O1 Fe1 N3 C10 -59.4(7) . . . . ?
O2 Fe1 N3 C10 155.2(9) . . . . ?
N1 Fe1 N3 C10 37.8(7) . . . . ?
N4 Fe1 N3 C10 -156.8(7) . . . . ?
N2 Fe1 N3 C10 108.7(7) . . . . ?
O1 Fe1 N3 C9 180.0(6) . . . . ?
O2 Fe1 N3 C9 34.5(13) . . . . ?
N1 Fe1 N3 C9 -82.8(7) . . . . ?
N4 Fe1 N3 C9 82.6(6) . . . . ?
N2 Fe1 N3 C9 -12.0(6) . . . . ?
O1 Fe1 N4 C12 -73.8(8) . . . . ?
O2 Fe1 N4 C12 -174.7(8) . . . . ?
N1 Fe1 N4 C12 73.7(15) . . . . ?
N3 Fe1 N4 C12 19.9(7) . . . . ?
N2 Fe1 N4 C12 99.2(8) . . . . ?
O1 Fe1 N4 C16 103.7(9) . . . . ?
O2 Fe1 N4 C16 2.8(9) . . . . ?
N1 Fe1 N4 C16 -108.8(14) . . . . ?
N3 Fe1 N4 C16 -162.6(9) . . . . ?
N2 Fe1 N4 C16 -83.3(9) . . . . ?
O1 Fe2 N5 C21 -162.7(8) . . . . ?
N9 Fe2 N5 C21 -62.0(8) . . . . ?
N8 Fe2 N5 C21 43.6(15) . . . . ?
N7 Fe2 N5 C21 99.0(8) . . . . ?
N6 Fe2 N5 C21 22.5(8) . . . . ?
O1 Fe2 N5 C17 12.1(9) . . . . ?
N9 Fe2 N5 C17 112.8(9) . . . . ?
N8 Fe2 N5 C17 -141.7(12) . . . . ?
N7 Fe2 N5 C17 -86.2(9) . . . . ?
N6 Fe2 N5 C17 -162.8(9) . . . . ?
O1 Fe2 N6 C22 -60.3(15) . . . . ?
N9 Fe2 N6 C22 60.9(6) . . . . ?
N5 Fe2 N6 C22 -34.7(6) . . . . ?
N8 Fe2 N6 C22 151.4(6) . . . . ?
N7 Fe2 N6 C22 -133.7(6) . . . . ?
O1 Fe2 N6 C24 57.6(15) . . . . ?
N9 Fe2 N6 C24 178.8(6) . . . . ?
N5 Fe2 N6 C24 83.2(6) . . . . ?
N8 Fe2 N6 C24 -90.7(6) . . . . ?
N7 Fe2 N6 C24 -15.8(6) . . . . ?
O1 Fe2 N6 C23 179(80) . . . . ?
N9 Fe2 N6 C23 -59.4(7) . . . . ?
N5 Fe2 N6 C23 -154.9(7) . . . . ?
N8 Fe2 N6 C23 31.1(7) . . . . ?
N7 Fe2 N6 C23 106.1(7) . . . . ?
O1 Fe2 N7 C27 61.8(7) . . . . ?
N9 Fe2 N7 C27 -85.4(10) . . . . ?
N5 Fe2 N7 C27 159.7(6) . . . . ?
N8 Fe2 N7 C27 -34.8(6) . . . . ?
N6 Fe2 N7 C27 -129.7(6) . . . . ?
O1 Fe2 N7 C25 178.7(6) . . . . ?
N9 Fe2 N7 C25 31.5(13) . . . . ?
N5 Fe2 N7 C25 -83.5(7) . . . . ?
N8 Fe2 N7 C25 82.1(7) . . . . ?
N6 Fe2 N7 C25 -12.8(6) . . . . ?
O1 Fe2 N7 C26 -57.7(7) . . . . ?
N9 Fe2 N7 C26 155.1(9) . . . . ?
N5 Fe2 N7 C26 40.2(7) . . . . ?
N8 Fe2 N7 C26 -154.3(7) . . . . ?
N6 Fe2 N7 C26 110.8(7) . . . . ?
O1 Fe2 N8 C28 -73.0(7) . . . . ?
N9 Fe2 N8 C28 -173.2(7) . . . . ?
N5 Fe2 N8 C28 80.7(13) . . . . ?
N7 Fe2 N8 C28 22.8(6) . . . . ?
N6 Fe2 N8 C28 100.7(7) . . . . ?
O1 Fe2 N8 C32 103.8(8) . . . . ?
N9 Fe2 N8 C32 3.6(8) . . . . ?
N5 Fe2 N8 C32 -102.5(13) . . . . ?
N7 Fe2 N8 C32 -160.4(8) . . . . ?
N6 Fe2 N8 C32 -82.5(8) . . . . ?
O1 Fe2 N9 C33 1.3(12) . . . . ?
N5 Fe2 N9 C33 -96.7(12) . . . . ?
N8 Fe2 N9 C33 99.7(12) . . . . ?
N7 Fe2 N9 C33 148.2(10) . . . . ?
N6 Fe2 N9 C33 -168.4(12) . . . . ?
C5 N1 C1 C2 -3.5(19) . . . . ?
Fe1 N1 C1 C2 -176.2(10) . . . . ?
N1 C1 C2 C3 4(2) . . . . ?
C1 C2 C3 C4 -5(2) . . . . ?
C2 C3 C4 C5 6(3) . . . . ?
C1 N1 C5 C4 3.4(17) . . . . ?
Fe1 N1 C5 C4 176.6(9) . . . . ?
C1 N1 C5 C6 179.4(11) . . . . ?
Fe1 N1 C5 C6 -7.5(15) . . . . ?
C3 C4 C5 N1 -5(2) . . . . ?
C3 C4 C5 C6 179.5(16) . . . . ?
C7 N2 C6 C5 167.5(9) . . . . ?
C8 N2 C6 C5 -70.4(11) . . . . ?
Fe1 N2 C6 C5 42.8(11) . . . . ?
N1 C5 C6 N2 -26.4(16) . . . . ?
C4 C5 C6 N2 149.1(12) . . . . ?
C6 N2 C8 C9 155.2(9) . . . . ?
C7 N2 C8 C9 -82.9(10) . . . . ?
Fe1 N2 C8 C9 40.2(9) . . . . ?
N2 C8 C9 N3 -55.5(11) . . . . ?
C11 N3 C9 C8 153.3(9) . . . . ?
C10 N3 C9 C8 -86.2(10) . . . . ?
Fe1 N3 C9 C8 37.7(10) . . . . ?
C10 N3 C11 C12 170.3(9) . . . . ?
C9 N3 C11 C12 -70.0(11) . . . . ?
Fe1 N3 C11 C12 47.3(10) . . . . ?
C16 N4 C12 C13 2.6(18) . . . . ?
Fe1 N4 C12 C13 -179.9(10) . . . . ?
C16 N4 C12 C11 -176.6(11) . . . . ?
Fe1 N4 C12 C11 1.0(13) . . . . ?
N3 C11 C12 N4 -33.8(14) . . . . ?
N3 C11 C12 C13 147.0(12) . . . . ?
N4 C12 C13 C14 2(2) . . . . ?
C11 C12 C13 C14 -178.7(15) . . . . ?
C12 C13 C14 C15 -7(3) . . . . ?
C13 C14 C15 C16 6(2) . . . . ?
C12 N4 C16 C15 -3.0(18) . . . . ?
Fe1 N4 C16 C15 179.7(9) . . . . ?
C14 C15 C16 N4 -1(2) . . . . ?
C21 N5 C17 C18 1.6(18) . . . . ?
Fe2 N5 C17 C18 -173.1(11) . . . . ?
N5 C17 C18 C19 -1(2) . . . . ?
C17 C18 C19 C20 0(2) . . . . ?
C18 C19 C20 C21 0(2) . . . . ?
C17 N5 C21 C22 -178.5(10) . . . . ?
Fe2 N5 C21 C22 -3.5(13) . . . . ?
C17 N5 C21 C20 -1.7(16) . . . . ?
Fe2 N5 C21 C20 173.2(9) . . . . ?
C19 C20 C21 N5 1(2) . . . . ?
C19 C20 C21 C22 177.7(12) . . . . ?
N5 C21 C22 N6 -30.2(13) . . . . ?
C20 C21 C22 N6 153.0(10) . . . . ?
C24 N6 C22 C21 -69.5(10) . . . . ?
C23 N6 C22 C21 167.3(8) . . . . ?
Fe2 N6 C22 C21 44.5(9) . . . . ?
C22 N6 C24 C25 156.3(8) . . . . ?
C23 N6 C24 C25 -80.6(9) . . . . ?
Fe2 N6 C24 C25 43.5(8) . . . . ?
N6 C24 C25 N7 -57.4(10) . . . . ?
C27 N7 C25 C24 155.3(9) . . . . ?
C26 N7 C25 C24 -85.2(10) . . . . ?
Fe2 N7 C25 C24 40.1(9) . . . . ?
C25 N7 C27 C28 -75.3(10) . . . . ?
C26 N7 C27 C28 164.6(8) . . . . ?
Fe2 N7 C27 C28 42.6(9) . . . . ?
C32 N8 C28 C29 0.9(16) . . . . ?
Fe2 N8 C28 C29 177.7(9) . . . . ?
C32 N8 C28 C27 177.4(9) . . . . ?
Fe2 N8 C28 C27 -5.9(11) . . . . ?
N7 C27 C28 N8 -26.1(12) . . . . ?
N7 C27 C28 C29 150.3(11) . . . . ?
N8 C28 C29 C30 -1(2) . . . . ?
C27 C28 C29 C30 -177.2(11) . . . . ?
C28 C29 C30 C31 0(2) . . . . ?
C29 C30 C31 C32 1(2) . . . . ?
C28 N8 C32 C31 0.0(15) . . . . ?
Fe2 N8 C32 C31 -176.4(7) . . . . ?
C30 C31 C32 N8 -1.0(18) . . . . ?
Fe2 N9 C33 O2 -4.4(19) . . . . ?
Fe2 N9 C33 N10 177.9(9) . . . . ?
O2 Fe1 O1 Fe2 -0.4(6) . . . . ?
N1 Fe1 O1 Fe2 95.7(5) . . . . ?
N4 Fe1 O1 Fe2 -94.0(5) . . . . ?
N3 Fe1 O1 Fe2 -169.2(5) . . . . ?
N2 Fe1 O1 Fe2 120.3(12) . . . . ?
N9 Fe2 O1 Fe1 0.9(6) . . . . ?
N5 Fe2 O1 Fe1 96.3(5) . . . . ?
N8 Fe2 O1 Fe1 -91.2(6) . . . . ?
N7 Fe2 O1 Fe1 -167.7(5) . . . . ?
N6 Fe2 O1 Fe1 120.8(11) . . . . ?
N9 C33 O2 Fe1 5.3(19) . . . . ?
N10 C33 O2 Fe1 -177.1(9) . . . . ?
O1 Fe1 O2 C33 -2.8(12) . . . . ?
N1 Fe1 O2 C33 -100.5(11) . . . . ?
N4 Fe1 O2 C33 96.4(11) . . . . ?
N3 Fe1 O2 C33 142.2(10) . . . . ?
N2 Fe1 O2 C33 -172.0(11) . . . . ?
